data_1510900
loop_
_publ_author_name
'Chacon, C.'
'Isnard, O.'

_publ_section_title
;
 Neutron-diffraction study of the Ndn+1 Co3n+5 B2n compounds
;
_journal_name_full 'Appl. Phys. A'
_journal_page_first S831
_journal_page_last S833
_journal_paper_doi 10.1007/s003390101155
_journal_volume 74
_journal_year 2002
_chemical_formula_sum 'B3 Co7 Nd2'
_chemical_name_systematic 'Nd2 Co7 B3'
_space_group_IT_number 191
_symmetry_space_group_name_Hall '-P 6 2'
_symmetry_space_group_name_H-M 'P 6/m m m'
_cell_angle_alpha 90
_cell_angle_beta 90
_cell_angle_gamma 120
_cell_formula_units_Z 2
_cell_length_a 5.135
_cell_length_b 5.135
_cell_length_c 12.737
_cell_volume 290.856
_citation_journal_id_ASTM APAMFC
_cod_data_source_file boron_423.cif
_cod_data_source_block B3Co7Nd2
_cod_original_cell_volume 290.8565
_cod_database_code 1510900

loop_
_symmetry_equiv_pos_as_xyz
x,y,z
x-y,x,z
-y,x-y,z
-x,-y,z
-x+y,-x,z
y,-x+y,z
-y,-x,-z
x-y,-y,-z
x,x-y,-z
y,x,-z
-x+y,y,-z
-x,-x+y,-z
-x,-y,-z
-x+y,-x,-z
y,-x+y,-z
x,y,-z
x-y,x,-z
-y,x-y,-z
y,x,z
-x+y,y,z
-x,-x+y,z
-y,-x,z
x-y,-y,z
x,x-y,z

loop_
_atom_site_label
_atom_site_type_symbol
_atom_site_fract_x
_atom_site_fract_y
_atom_site_fract_z
_atom_site_occupancy
_atom_site_U_iso_or_equiv
B2 B 0.3333 0.6667 0.5 1 0.0
Nd2 Nd 0 0 0.5 1 0.0
B1 B 0.3333 0.6667 0.273 1 0.0
Co2 Co 0.5 0 0.151 1 0.0
Nd3 Nd 0 0 0.25 1 0.0
Co1 Co 0.3333 0.6667 0 1 0.0
Nd1 Nd 0 0 0 1 0.0
Co3 Co 0.5 0 0.393 1 0.0
